data_2015567
loop_
_publ_author_name
'Hamdellou, Lamine'
'Hernandez, Olivier'
'Meinnel, Jean'

_publ_section_title
;
 4-Dimethylamino-\b-nitrostyrene and
 4-dimethylamino-\b-ethyl-\b-nitrostyrene at 100 K
;
_journal_coeditor_code HJ3016
_journal_issue 9
_journal_name_full 'Acta Crystallographica Section C'
_journal_page_first o557
_journal_page_last o560
_journal_paper_doi 10.1107/S0108270106025819
_journal_volume 62
_journal_year 2006
_chemical_formula_iupac 'C10 H12 N2 O2'
_chemical_formula_moiety 'C10 H12 N2 O2'
_chemical_formula_sum 'C10 H12 N2 O2'
_chemical_formula_weight 192.22
_chemical_melting_point 390
_chemical_name_systematic
;
4-dimethyamino-\b-nitrostyrene
;
_space_group_IT_number 61
_symmetry_cell_setting orthorhombic
_symmetry_space_group_name_Hall '-P 2ac 2ab'
_symmetry_space_group_name_H-M 'P b c a'
_cell_angle_alpha 90
_cell_angle_beta 90
_cell_angle_gamma 90
_cell_formula_units_Z 8
_cell_length_a 10.1460(2)
_cell_length_b 7.3091(2)
_cell_length_c 25.1662(7)
_cell_measurement_reflns_used 5978
_cell_measurement_temperature 100.0(10)
_cell_measurement_theta_max 27.482
_cell_measurement_theta_min 2.579
_cell_volume 1866.28(8)
_computing_cell_refinement SMART
_computing_data_collection 'SMART (Bruker, 2001)'
_computing_data_reduction 'SAINT (Bruker, 2001)'
_computing_molecular_graphics 'CAMERON (Watkin <i>et al.</i>,  1996)'
_computing_publication_material CRYSTALS
_computing_structure_refinement 'CRYSTALS (Watkin <i>et al.</i>,  2001)'
_computing_structure_solution 'SIR92 (Altomare <i>et al.</i>,  1994)'
_diffrn_ambient_temperature 100.0(10)
_diffrn_measured_fraction_theta_full 1.000
_diffrn_measured_fraction_theta_max 1.000
_diffrn_measurement_device_type 'Bruker APEXII'
_diffrn_measurement_method 'CCD rotation images, thick slices'
_diffrn_radiation_monochromator 'horizontally mounted graphite crystal'
_diffrn_radiation_source 'X-ray tube'
_diffrn_radiation_type 'Mo K\a'
_diffrn_radiation_wavelength 0.71073
_diffrn_reflns_av_R_equivalents 0.032
_diffrn_reflns_limit_h_max 9
_diffrn_reflns_limit_h_min -13
_diffrn_reflns_limit_k_max 9
_diffrn_reflns_limit_k_min -9
_diffrn_reflns_limit_l_max 30
_diffrn_reflns_limit_l_min -32
_diffrn_reflns_number 20691
_diffrn_reflns_reduction_process Friedels
_diffrn_reflns_theta_full 27.482
_diffrn_reflns_theta_max 27.482
_diffrn_reflns_theta_min 2.579
_diffrn_standards_number 0
_exptl_absorpt_coefficient_mu 0.097
_exptl_absorpt_correction_T_max 0.9846
_exptl_absorpt_correction_T_min 0.9751
_exptl_absorpt_correction_type multi-scan
_exptl_absorpt_process_details '(SADABS; Sheldrick, 2002)'
_exptl_crystal_colour 'dark red'
_exptl_crystal_density_diffrn 1.368
_exptl_crystal_description plate
_exptl_crystal_F_000 816.02
_exptl_crystal_size_max 0.26
_exptl_crystal_size_mid 0.18
_exptl_crystal_size_min 0.16
_refine_diff_density_max 0.22
_refine_diff_density_min -0.21
_refine_ls_extinction_coef 0.0
_refine_ls_extinction_method none
_refine_ls_goodness_of_fit_ref 1.1689
_refine_ls_hydrogen_treatment constr
_refine_ls_matrix_type full
_refine_ls_number_parameters 161
_refine_ls_number_reflns 1488
_refine_ls_number_restraints 60
_refine_ls_R_factor_all 0.0478
_refine_ls_R_factor_gt 0.0330
_refine_ls_shift/su_max 0.000691
_refine_ls_structure_factor_coef F
_refine_ls_weighting_details
;
Prince (1982) modified Chebychev polynomial with five
parameters (Watkin, 1994): 1.34 1.99 1.39 0.636 0.244
;
_refine_ls_weighting_scheme calc
_refine_ls_wR_factor_all 0.0467
_refine_ls_wR_factor_ref 0.0371
_reflns_number_gt 1488
_reflns_number_total 2137
_reflns_threshold_expression I>2\s(I)
_cod_data_source_file hj3016.cif
_cod_data_source_block I
_cod_depositor_comments
;
The following automatic conversions were performed:
'_symmetry_cell_setting' value 'Orthorhombic' changed to 'orthorhombic'
according to '/home/saulius/struct/CIF-dictionaries/cif_core.dic'
dictionary named 'cif_core.dic' version 2.4.1 from 2010-06-29.

Automatic conversion script
Id: cif_fix_enum 1527 2010-12-29 10:47:43Z saulius 

The following automatic conversions were performed:

'_symmetry_cell_setting' value 'Orthorhombic' changed to
'orthorhombic' according to
/home/saulius/struct/CIF-dictionaries/cif_core.dic dictionary named
'cif_core.dic' version 2.4.1 from 2010-06-29.

Automatic conversion script
Id: cif_fix_values 1715 2011-07-08 13:25:40Z adriana 
;
_cod_database_code 2015567
_cod_database_fobs_code 2015567

loop_
_symmetry_equiv_pos_as_xyz
x,y,z
-x,-y,-z
-x+1/2,y+1/2,z
x+1/2,-y+1/2,-z
x,-y+1/2,z+1/2
-x,y+1/2,-z+1/2
-x+1/2,-y,z+1/2
x+1/2,y,-z+1/2

loop_
_atom_site_type_symbol
_atom_site_label
_atom_site_fract_x
_atom_site_fract_y
_atom_site_fract_z
_atom_site_U_iso_or_equiv
_atom_site_adp_type
_atom_site_occupancy
O O11 0.30077(12) 0.52197(19) 0.33507(6) 0.0344 Uani 0.830(3)
O O12 0.3140(7) 0.5475(9) 0.3566(3) 0.0208(9) Uiso 0.170(3)
O O21 0.46427(19) 0.7099(3) 0.34689(6) 0.0335 Uani 0.830(3)
O O22 0.4803(10) 0.7212(14) 0.3351(3) 0.0208(9) Uiso 0.170(3)
N N1 0.39672(10) 0.73485(14) 0.67920(4) 0.0208 Uani 1.0000
N N21 0.37398(16) 0.6127(2) 0.36439(5) 0.0224 Uani 0.830(3)
N N22 0.4071(8) 0.6536(13) 0.3677(3) 0.0208(9) Uiso 0.170(3)
C C1 0.40288(10) 0.71801(15) 0.62546(5) 0.0176 Uani 1.0000
C C9 0.49764(12) 0.83659(19) 0.70776(5) 0.0251 Uani 1.0000
C C10 0.30262(13) 0.62660(19) 0.70947(5) 0.0290 Uani 1.0000
C C21 0.4998(3) 0.8158(4) 0.59644(7) 0.0170 Uani 0.830(3)
C C22 0.4936(15) 0.796(3) 0.5895(4) 0.0208(9) Uiso 0.170(3)
C C31 0.50576(15) 0.8036(2) 0.54137(6) 0.0169 Uani 0.830(3)
C C32 0.4733(9) 0.7724(14) 0.5363(3) 0.0208(9) Uiso 0.170(3)
C C41 0.41664(14) 0.6977(2) 0.51173(5) 0.0164 Uani 0.830(3)
C C42 0.3747(8) 0.6570(12) 0.5184(2) 0.0208(9) Uiso 0.170(3)
C C51 0.32284(15) 0.5975(2) 0.54076(6) 0.0181 Uani 0.830(3)
C C52 0.2905(8) 0.5712(12) 0.5539(3) 0.0208(9) Uiso 0.170(3)
C C61 0.31540(19) 0.6071(3) 0.59517(6) 0.0190 Uani 0.830(3)
C C62 0.3010(12) 0.600(2) 0.6069(3) 0.0208(9) Uiso 0.170(3)
C C71 0.42780(13) 0.69515(19) 0.45437(6) 0.0185 Uani 0.830(3)
C C72 0.3606(7) 0.6261(9) 0.4620(2) 0.0208(9) Uiso 0.170(3)
C C81 0.35170(14) 0.6022(2) 0.42047(5) 0.0209 Uani 0.830(3)
C C82 0.4317(6) 0.7008(9) 0.4228(3) 0.0208(9) Uiso 0.170(3)
H H91 0.4775 0.8344 0.7467 0.0336(13) Uiso 1.0000
H H92 0.4988 0.9661 0.6949 0.0336(13) Uiso 1.0000
H H93 0.5857 0.7793 0.7014 0.0336(13) Uiso 1.0000
H H101 0.3117 0.6558 0.7481 0.0336(13) Uiso 1.0000
H H102 0.3204 0.4935 0.7037 0.0336(13) Uiso 1.0000
H H103 0.2111 0.6562 0.6974 0.0336(13) Uiso 1.0000
H H211 0.5664 0.8932 0.6152 0.0336(13) Uiso 0.830(3)
H H221 0.5676 0.8740 0.6030 0.0336(13) Uiso 0.170(3)
H H311 0.5746 0.8736 0.5215 0.0336(13) Uiso 0.830(3)
H H321 0.5337 0.8341 0.5104 0.0336(13) Uiso 0.170(3)
H H511 0.2596 0.5161 0.5215 0.0336(13) Uiso 0.830(3)
H H521 0.2223 0.4843 0.5403 0.0336(13) Uiso 0.170(3)
H H611 0.2467 0.5356 0.6147 0.0336(13) Uiso 0.830(3)
H H621 0.2381 0.5417 0.6324 0.0336(13) Uiso 0.170(3)
H H710 0.5000 0.7717 0.4389 0.0336(13) Uiso 0.830(3)
H H720 0.2860 0.5379 0.4577 0.0336(13) Uiso 0.170(3)
H H810 0.2784 0.5243 0.4345 0.0341(13) Uiso 0.830(3)
H H820 0.5017 0.7921 0.4316 0.0341(13) Uiso 0.170(3)

loop_
_atom_site_aniso_label
_atom_site_aniso_U_11
_atom_site_aniso_U_22
_atom_site_aniso_U_33
_atom_site_aniso_U_12
_atom_site_aniso_U_13
_atom_site_aniso_U_23
O11 0.0339(6) 0.0466(8) 0.0226(6) 0.0082(6) -0.0108(5) -0.0140(6)
O21 0.0434(9) 0.0364(7) 0.0208(8) 0.0020(7) 0.0042(7) 0.0038(7)
N1 0.0201(5) 0.0233(5) 0.0190(5) -0.0020(4) 0.0023(4) 0.0010(4)
N21 0.0250(9) 0.0241(9) 0.0180(6) 0.0082(7) -0.0032(5) -0.0010(5)
C1 0.0167(5) 0.0149(5) 0.0211(5) 0.0042(4) -0.0023(4) -0.0004(4)
C9 0.0262(6) 0.0323(7) 0.0167(6) -0.0011(5) -0.0023(4) -0.0019(5)
C10 0.0277(6) 0.0286(6) 0.0307(7) 0.0006(6) 0.0085(5) 0.0090(6)
C21 0.0193(7) 0.0159(10) 0.0159(8) -0.0002(6) -0.0023(7) -0.0027(7)
C31 0.0176(8) 0.0167(8) 0.0163(7) -0.0006(5) -0.0038(5) -0.0014(5)
C41 0.0176(7) 0.0144(7) 0.0173(7) 0.0035(5) -0.0037(5) -0.0016(5)
C51 0.0164(7) 0.0159(7) 0.0219(8) -0.0005(6) -0.0047(6) -0.0020(6)
C61 0.0160(8) 0.0165(7) 0.0245(9) 0.0002(6) -0.0015(7) 0.0007(8)
C71 0.0195(7) 0.0174(6) 0.0187(8) 0.0040(5) -0.0012(5) 0.0006(5)
C81 0.0206(7) 0.0242(7) 0.0178(7) 0.0057(6) -0.0017(5) -0.0012(5)

loop_
_atom_type_symbol
_atom_type_scat_dispersion_real
_atom_type_scat_dispersion_imag
_atom_type_scat_source
'C   ' 0.0033 0.0016 International_Tables_Vol_IV_Table_2.2B
'H   ' 0.0000 0.0000 International_Tables_Vol_IV_Table_2.2B
'N   ' 0.0061 0.0033 International_Tables_Vol_IV_Table_2.2B
'O   ' 0.0106 0.0060 International_Tables_Vol_IV_Table_2.2B

loop_
_geom_angle_atom_site_label_1
_geom_angle_atom_site_label_2
_geom_angle_atom_site_label_3
_geom_angle
_geom_angle_publ_flag
C1 N1 C9 120.35(10) yes
C1 N1 C10 120.11(10) yes
C9 N1 C10 118.73(10) yes
O21 N21 O11 122.53(15) yes
O21 N21 C81 119.86(16) yes
O11 N21 C81 117.61(16) yes
O12 N22 O22 124.1(7) no
O12 N22 C82 119.4(6) no
O22 N22 C82 116.5(6) no
N1 C1 C21 119.90(11) yes
N1 C1 C61 123.75(11) yes
C21 C1 C61 116.34(12) yes
N1 C9 H91 109.359 no
N1 C9 H92 109.436 no
H91 C9 H92 109.476 no
N1 C9 H93 109.603 no
H91 C9 H93 109.477 no
H92 C9 H93 109.476 no
N1 C10 H101 109.432 no
N1 C10 H102 109.509 no
H101 C10 H102 109.476 no
N1 C10 H103 109.459 no
H101 C10 H103 109.475 no
H102 C10 H103 109.476 no
C1 C21 C31 120.75(13) yes
C1 C21 H211 120.733 no
C31 C21 H211 118.502 no
C1 C22 C32 118.5(6) no
C1 C22 H221 120.062 no
C32 C22 H221 121.316 no
C21 C31 C41 122.46(13) yes
C21 C31 H311 119.781 no
C41 C31 H311 117.752 no
C22 C32 C42 120.4(5) no
C22 C32 H321 119.118 no
C42 C32 H321 120.437 no
C31 C41 C51 116.55(12) yes
C31 C41 C71 119.10(13) yes
C51 C41 C71 124.35(13) yes
C32 C42 C52 120.8(5) no
C32 C42 C72 119.1(5) no
C52 C42 C72 120.1(6) no
C41 C51 C61 121.93(13) yes
C41 C51 H511 119.521 no
C61 C51 H511 118.547 no
C42 C52 C62 121.1(5) no
C42 C52 H521 119.452 no
C62 C52 H521 119.447 no
C1 C61 C51 121.91(13) yes
C1 C61 H611 118.025 no
C51 C61 H611 120.059 no
C1 C62 H621 120.637 no
C52 C62 H621 121.063 no
C41 C71 C81 126.72(14) yes
C41 C71 H710 115.910 no
C81 C71 H710 117.371 no
C42 C72 C82 127.4(5) no
C42 C72 H720 106.341 no
C82 C72 H720 126.283 no
N21 C81 C71 120.71(14) yes
N21 C81 H810 119.680 no
C71 C81 H810 119.605 no
N22 C82 C72 121.0(4) no
N22 C82 H820 119.649 no
C72 C82 H820 119.384 no

loop_
_geom_bond_atom_site_label_1
_geom_bond_atom_site_label_2
_geom_bond_distance
_geom_bond_publ_flag
O11 N21 1.2394(19) yes
O12 N22 1.254(7) no
O21 N21 1.240(2) yes
O22 N22 1.213(7) no
N1 C1 1.3595(15) yes
N1 C9 1.4554(15) yes
N1 C10 1.4554(15) yes
N21 C81 1.4313(19) yes
N22 C82 1.449(8) no
C1 C21 1.418(2) yes
C1 C22 1.413(8) no
C1 C61 1.423(2) yes
C1 C62 1.425(8) no
C9 H91 1.000 no
C9 H92 1.000 no
C9 H93 1.000 no
C10 H101 1.000 no
C10 H102 1.000 no
C10 H103 1.000 no
C21 C31 1.390(2) yes
C21 H211 1.000 no
C22 C32 1.367(9) no
C22 H221 1.000 no
C31 C41 1.4045(17) yes
C31 H311 1.000 no
C32 C42 1.383(8) no
C32 H321 1.000 no
C41 C51 1.4057(19) yes
C41 C71 1.448(2) yes
C42 C52 1.386(7) no
C42 C72 1.446(7) no
C51 C61 1.373(2) yes
C51 H511 1.000 no
C52 C62 1.353(8) no
C52 H521 1.000 no
C61 H611 1.000 no
C62 H621 1.000 no
C71 C81 1.336(2) yes
C71 H710 1.000 no
C72 C82 1.338(7) no
C72 H720 1.000 no
C81 H810 1.000 no
C82 H820 1.000 no

loop_
_geom_hbond_atom_site_label_D
_geom_hbond_atom_site_label_H
_geom_hbond_atom_site_label_A
_geom_hbond_site_symmetry_A
_geom_hbond_distance_DH
_geom_hbond_distance_HA
_geom_hbond_distance_DA
_geom_hbond_angle_DHA
_geom_hbond_publ_flag
C9 H91 O21 5_565 1.00 2.547 3.534(2) 169.19 yes
C9 H93 O11 4_566 1.00 2.777 3.419(2) 122.24 yes
C10 H101 O11 7_565 1.00 2.789 3.503(2) 128.75 yes

loop_
_geom_torsion_atom_site_label_1
_geom_torsion_atom_site_label_2
_geom_torsion_atom_site_label_3
_geom_torsion_atom_site_label_4
_geom_torsion
_geom_torsion_publ_flag
C51 C41 C71 C81 1.148 yes
C31 C41 C71 C81 -179.887 yes
C41 C71 C81 N21 179.863 yes
C71 C81 N21 O11 179.363 yes
C71 C81 N21 O21 -0.427 yes
C21 C1 N1 C9 -6.750 yes
C61 C1 N1 C10 4.305 yes
